data_2311998
loop_
_publ_author_name
'Han, Mei Rong'
'Li, Shao Dong'
'Ma, Ling'
'Yao, Bang'
'Feng, Si Si'
'Zhu, Miao Li'

_publ_section_title
;
 Luminescent and magnetic bifunctional coordination complex based on a
 chiral tartaric acid derivative and europium.
;
_journal_coeditor_code FN3316
_journal_issue 'Pt 9'
_journal_name_full 'Acta crystallographica. Section C, Structural chemistry'
_journal_page_first 1220
_journal_page_last 1227
_journal_paper_doi 10.1107/S205322961901060X
_journal_volume 75
_journal_year 2019
_chemical_absolute_configuration rm
_chemical_formula_iupac '[Eu (C20 H17 O8)3 (C H4 O)3]'
_chemical_formula_moiety 'C63 H63 Eu O27'
_chemical_formula_sum 'C63 H63 Eu O27'
_chemical_formula_weight 1404.09
_chemical_name_systematic
<i>catena</i>-Poly[tris{\m~2~-3-carboxy-2,3-bis[(4-methylphenyl)carbonyloxy]propanoato}tris(methanol)europium(III)]
_space_group_crystal_system trigonal
_space_group_IT_number 146
_space_group_name_Hall 'R 3'
_space_group_name_H-M_alt 'R 3 :H'
_atom_sites_solution_hydrogens mixed
_audit_creation_method SHELXL-2018/3
_cell_angle_alpha 90
_cell_angle_beta 90
_cell_angle_gamma 120
_cell_formula_units_Z 3
_cell_length_a 27.194(3)
_cell_length_b 27.194(3)
_cell_length_c 7.6221(8)
_cell_measurement_reflns_used 9844
_cell_measurement_temperature 298(2)
_cell_measurement_theta_max 24.56
_cell_measurement_theta_min 2.59
_cell_volume 4881.5(9)
_computing_cell_refinement
;
SAINT (Bruker, 2000)
;
_computing_data_collection
;
APEX2 (Bruker, 2000)
;
_computing_data_reduction
;
SAINT (Bruker, 2000)
;
_computing_molecular_graphics
;
SHELXTL (Sheldrick, 2008)
;
_computing_publication_material
;
SHELXTL (Sheldrick, 2008)
;
_computing_structure_refinement
;
SHELXL2014 (Sheldrick, 2015)
;
_computing_structure_solution
;
<i>SHELXS2014</i> (Sheldrick, 2015)
;
_diffrn_ambient_temperature 298(2)
_diffrn_measured_fraction_theta_full 0.998
_diffrn_measured_fraction_theta_max 0.997
_diffrn_measurement_device_type 'Bruker APEXII CCD'
_diffrn_measurement_method '\f and \w scans'
_diffrn_radiation_type MoK\a
_diffrn_radiation_wavelength 0.71073
_diffrn_reflns_av_R_equivalents 0.0636
_diffrn_reflns_av_unetI/netI 0.0713
_diffrn_reflns_limit_h_max 29
_diffrn_reflns_limit_h_min -31
_diffrn_reflns_limit_k_max 31
_diffrn_reflns_limit_k_min -30
_diffrn_reflns_limit_l_max 8
_diffrn_reflns_limit_l_min -8
_diffrn_reflns_number 16219
_diffrn_reflns_theta_full 24.694
_diffrn_reflns_theta_max 24.694
_diffrn_reflns_theta_min 2.595
_exptl_absorpt_coefficient_mu 1.047
_exptl_absorpt_correction_T_max 0.901
_exptl_absorpt_correction_T_min 0.882
_exptl_absorpt_correction_type multi-scan
_exptl_crystal_colour colorless
_exptl_crystal_density_diffrn 1.433
_exptl_crystal_density_method 'not measured'
_exptl_crystal_description prismatic
_exptl_crystal_F_000 2160
_exptl_crystal_size_max 0.200
_exptl_crystal_size_mid 0.100
_exptl_crystal_size_min 0.100
_refine_diff_density_max 0.521
_refine_diff_density_min -0.403
_refine_ls_abs_structure_details
;
Flack <i>x</i> determined using 1387 quotients [(I+)-(I-)]/[(I+)+(I-)]
(Parsons <i>et al.</i>,  2013)
;
_refine_ls_abs_structure_Flack 0.029(8)
_refine_ls_extinction_method none
_refine_ls_goodness_of_fit_ref 1.056
_refine_ls_hydrogen_treatment mixed
_refine_ls_matrix_type full
_refine_ls_number_parameters 283
_refine_ls_number_reflns 3630
_refine_ls_number_restraints 3
_refine_ls_restrained_S_all 1.055
_refine_ls_R_factor_all 0.0489
_refine_ls_R_factor_gt 0.0397
_refine_ls_shift/su_max 0.000
_refine_ls_shift/su_mean 0.000
_refine_ls_structure_factor_coef Fsqd
_refine_ls_weighting_details 'w=1/[\s^2^(Fo^2^)+(0.0338P)^2^+0.6232P] where P=(Fo^2^+2Fc^2^)/3'
_refine_ls_weighting_scheme calc
_refine_ls_wR_factor_gt 0.0708
_refine_ls_wR_factor_ref 0.0746
_reflns_number_gt 3375
_reflns_number_total 3630
_reflns_threshold_expression 'I > 2\s(I)'
_cod_data_source_file fn3316sup1.cif
_cod_data_source_block I
_cod_original_cell_volume 4881.6(11)
_cod_original_sg_symbol_H-M 'R 3'
_cod_database_code 2311998
_shelx_space_group_comment
;
The symmetry employed for this shelxl refinement is uniquely defined
by the following loop, which should always be used as a source of
symmetry information in preference to the above space-group names.
They are only intended as comments.
;

loop_
_space_group_symop_operation_xyz
'x, y, z'
'-y, x-y, z'
'-x+y, -x, z'
'x+2/3, y+1/3, z+1/3'
'-y+2/3, x-y+1/3, z+1/3'
'-x+y+2/3, -x+1/3, z+1/3'
'x+1/3, y+2/3, z+2/3'
'-y+1/3, x-y+2/3, z+2/3'
'-x+y+1/3, -x+2/3, z+2/3'

loop_
_atom_site_type_symbol
_atom_site_label
_atom_site_fract_x
_atom_site_fract_y
_atom_site_fract_z
_atom_site_U_iso_or_equiv
_atom_site_adp_type
_atom_site_calc_flag
_atom_site_occupancy
Eu Eu1 0.666667 0.333333 -0.08423(6) 0.02579(18) Uani d 1
O O1 0.7080(2) 0.4067(2) 0.1191(6) 0.0477(14) Uani d 1
O O2 0.7547(2) 0.4981(2) 0.0506(7) 0.0505(15) Uani d 1
O O3 0.7130(2) 0.4055(2) -0.2990(6) 0.0419(13) Uani d 1
O O4 0.7278(3) 0.4923(2) 0.7373(7) 0.0560(17) Uani d 1
H H4 0.731(5) 0.493(4) 0.844(3) 0.084 Uiso d 1
O O5 0.7905(3) 0.5271(3) 0.3816(7) 0.0415(16) Uani d 1
O O6 0.8616(3) 0.5203(3) 0.2577(9) 0.073(2) Uani d 1
O O7 0.6817(2) 0.4877(2) 0.4171(6) 0.0367(12) Uani d 1
O O8 0.6011(3) 0.4288(3) 0.5527(10) 0.072(2) Uani d 1
O O9 0.7760(3) 0.3811(3) -0.0988(8) 0.0625(17) Uani d 1
H H9A 0.797(4) 0.398(5) -0.189(10) 0.094 Uiso d 1
C C1 0.7380(3) 0.4573(4) 0.1532(10) 0.0354(18) Uani d 1
C C2 0.7544(4) 0.4691(4) 0.3461(10) 0.034(2) Uani d 1
H H2 0.773322 0.448064 0.381340 0.041 Uiso calc 1
C C3 0.7024(3) 0.4501(3) 0.4566(8) 0.0353(18) Uani d 1
H H3 0.673754 0.411712 0.420119 0.042 Uiso calc 1
C C4 0.7153(3) 0.4486(3) 0.6489(8) 0.0331(18) Uani d 1
C C5 0.8459(5) 0.5496(4) 0.3239(13) 0.048(2) Uani d 1
C C6 0.8790(4) 0.6090(4) 0.3589(12) 0.059(2) Uani d 1
C C7 0.9327(5) 0.6388(4) 0.2902(13) 0.082(3) Uani d 1
H H7 0.945518 0.620468 0.215665 0.098 Uiso calc 1
C C8 0.9674(5) 0.6942(5) 0.3289(15) 0.089(4) Uani d 1
H H8 1.004235 0.712905 0.284858 0.107 Uiso calc 1
C C9 0.9495(5) 0.7229(4) 0.4305(14) 0.070(3) Uani d 1
C C10 0.8955(6) 0.6935(6) 0.4989(17) 0.086(4) Uani d 1
H H10 0.882831 0.712150 0.572395 0.103 Uiso calc 1
C C11 0.8600(5) 0.6371(5) 0.4609(17) 0.065(3) Uani d 1
H H11 0.823158 0.618259 0.504702 0.078 Uiso calc 1
C C12 0.9885(5) 0.7856(5) 0.4682(17) 0.101(4) Uani d 1
H H12A 0.994552 0.807012 0.362268 0.121 Uiso calc 1
H H12B 1.024278 0.791534 0.511087 0.121 Uiso calc 1
H H12C 0.971435 0.797943 0.554938 0.121 Uiso calc 1
C C13 0.6286(5) 0.4718(5) 0.4678(13) 0.047(3) Uani d 1
C C14 0.6102(4) 0.5102(5) 0.4034(13) 0.052(2) Uani d 1
C C15 0.6470(5) 0.5604(5) 0.3258(13) 0.068(3) Uani d 1
H H15 0.685211 0.571486 0.316281 0.081 Uiso calc 1
C C16 0.6275(6) 0.5951(5) 0.2609(15) 0.095(4) Uani d 1
H H16 0.653215 0.629653 0.210136 0.114 Uiso calc 1
C C17 0.5720(7) 0.5802(7) 0.2694(19) 0.098(5) Uani d 1
C C18 0.5362(8) 0.5294(11) 0.350(3) 0.130(8) Uani d 1
H H18 0.497802 0.517792 0.358438 0.156 Uiso calc 1
C C19 0.5545(6) 0.4964(7) 0.4169(18) 0.097(4) Uani d 1
H H19 0.528955 0.463095 0.474216 0.117 Uiso calc 1
C C20 0.5518(8) 0.6182(8) 0.194(2) 0.164(8) Uani d 1
H H20A 0.577467 0.656823 0.227055 0.197 Uiso calc 1
H H20B 0.514527 0.606830 0.237755 0.197 Uiso calc 1
H H20C 0.550474 0.615198 0.068075 0.197 Uiso calc 1
C C21 0.8217(4) 0.3927(5) 0.0165(15) 0.079(3) Uani d 1
H H21A 0.837549 0.430588 0.061821 0.095 Uiso calc 1
H H21B 0.850467 0.389324 -0.046426 0.095 Uiso calc 1
H H21C 0.808007 0.366095 0.111812 0.095 Uiso calc 1

loop_
_atom_site_aniso_label
_atom_site_aniso_U_11
_atom_site_aniso_U_22
_atom_site_aniso_U_33
_atom_site_aniso_U_12
_atom_site_aniso_U_13
_atom_site_aniso_U_23
Eu1 0.0309(2) 0.0309(2) 0.0156(2) 0.01543(12) 0.000 0.000
O1 0.062(4) 0.040(4) 0.028(3) 0.016(3) -0.001(2) -0.015(2)
O2 0.069(4) 0.042(3) 0.025(3) 0.016(3) -0.003(3) 0.002(3)
O3 0.056(4) 0.038(3) 0.030(3) 0.023(3) 0.011(2) 0.014(2)
O4 0.097(5) 0.047(4) 0.020(3) 0.033(4) -0.009(3) -0.002(3)
O5 0.048(4) 0.041(4) 0.029(3) 0.018(4) 0.004(3) -0.004(3)
O6 0.066(5) 0.074(5) 0.076(5) 0.031(4) 0.017(4) -0.005(4)
O7 0.039(3) 0.044(3) 0.030(3) 0.023(3) -0.001(2) 0.004(2)
O8 0.063(5) 0.074(5) 0.075(5) 0.030(4) 0.021(4) 0.022(5)
O9 0.050(4) 0.080(5) 0.047(4) 0.025(4) 0.002(3) 0.006(3)
C1 0.039(5) 0.037(5) 0.029(4) 0.018(4) -0.004(4) -0.010(4)
C2 0.043(5) 0.034(5) 0.024(4) 0.019(5) 0.002(4) -0.002(3)
C3 0.051(5) 0.036(5) 0.021(3) 0.023(4) -0.005(3) -0.003(3)
C4 0.047(5) 0.026(4) 0.021(4) 0.014(4) 0.008(3) 0.003(3)
C5 0.064(7) 0.041(6) 0.036(5) 0.022(6) -0.003(5) -0.003(5)
C6 0.062(7) 0.056(7) 0.046(5) 0.020(6) 0.003(5) -0.003(5)
C7 0.078(8) 0.060(7) 0.073(7) 0.008(6) 0.025(6) -0.002(5)
C8 0.087(8) 0.058(7) 0.090(8) 0.013(7) 0.026(7) 0.000(6)
C9 0.078(8) 0.044(6) 0.071(7) 0.018(6) 0.005(6) 0.003(5)
C10 0.091(11) 0.071(10) 0.090(9) 0.036(9) 0.011(8) -0.023(8)
C11 0.054(7) 0.042(8) 0.088(9) 0.016(7) -0.005(6) -0.007(7)
C12 0.094(9) 0.063(8) 0.108(9) 0.011(7) 0.001(7) -0.017(7)
C13 0.050(7) 0.060(8) 0.033(5) 0.028(6) -0.002(5) -0.001(5)
C14 0.052(7) 0.066(8) 0.049(6) 0.038(6) -0.006(5) -0.002(5)
C15 0.067(7) 0.074(8) 0.079(7) 0.048(7) -0.003(6) 0.009(6)
C16 0.103(10) 0.110(10) 0.110(10) 0.081(9) 0.014(8) 0.029(8)
C17 0.101(12) 0.138(14) 0.099(10) 0.093(12) -0.009(9) 0.003(9)
C18 0.082(13) 0.22(2) 0.141(14) 0.116(15) 0.011(10) 0.034(15)
C19 0.077(10) 0.131(14) 0.103(10) 0.066(10) 0.012(7) 0.025(9)
C20 0.183(17) 0.25(2) 0.167(16) 0.186(17) -0.027(13) 0.012(14)
C21 0.063(7) 0.086(8) 0.079(8) 0.030(7) -0.016(6) 0.012(7)

loop_
_atom_type_symbol
_atom_type_description
_atom_type_scat_dispersion_real
_atom_type_scat_dispersion_imag
_atom_type_scat_source
C C 0.0033 0.0016 'International Tables Vol C Tables 4.2.6.8 and 6.1.1.4'
H H 0.0000 0.0000 'International Tables Vol C Tables 4.2.6.8 and 6.1.1.4'
O O 0.0106 0.0060 'International Tables Vol C Tables 4.2.6.8 and 6.1.1.4'
Eu Eu -0.1578 3.6682 'International Tables Vol C Tables 4.2.6.8 and 6.1.1.4'

loop_
_geom_angle_atom_site_label_1
_geom_angle_atom_site_label_2
_geom_angle_atom_site_label_3
_geom_angle_site_symmetry_1
_geom_angle_site_symmetry_3
_geom_angle
O1 Eu1 O1 3_665 2_655 80.4(2)
O1 Eu1 O1 3_665 . 80.4(2)
O1 Eu1 O1 2_655 . 80.4(2)
O1 Eu1 O3 3_665 . 133.38(19)
O1 Eu1 O3 2_655 . 140.35(18)
O1 Eu1 O3 . . 85.48(18)
O1 Eu1 O3 3_665 3_665 85.48(18)
O1 Eu1 O3 2_655 3_665 133.38(19)
O1 Eu1 O3 . 3_665 140.35(18)
O3 Eu1 O3 . 3_665 77.78(19)
O1 Eu1 O3 3_665 2_655 140.34(18)
O1 Eu1 O3 2_655 2_655 85.48(18)
O1 Eu1 O3 . 2_655 133.38(19)
O3 Eu1 O3 . 2_655 77.78(19)
O3 Eu1 O3 3_665 2_655 77.78(19)
O1 Eu1 O9 3_665 3_665 69.9(2)
O1 Eu1 O9 2_655 3_665 69.92(19)
O1 Eu1 O9 . 3_665 140.64(19)
O3 Eu1 O9 . 3_665 133.77(18)
O3 Eu1 O9 3_665 3_665 63.50(18)
O3 Eu1 O9 2_655 3_665 70.46(19)
O1 Eu1 O9 3_665 2_655 140.64(19)
O1 Eu1 O9 2_655 2_655 69.9(2)
O1 Eu1 O9 . 2_655 69.92(19)
O3 Eu1 O9 . 2_655 70.46(19)
O3 Eu1 O9 3_665 2_655 133.78(18)
O3 Eu1 O9 2_655 2_655 63.50(18)
O9 Eu1 O9 3_665 2_655 119.82(2)
O1 Eu1 O9 3_665 . 69.92(19)
O1 Eu1 O9 2_655 . 140.64(19)
O1 Eu1 O9 . . 69.9(2)
O3 Eu1 O9 . . 63.50(18)
O3 Eu1 O9 3_665 . 70.46(19)
O3 Eu1 O9 2_655 . 133.78(18)
O9 Eu1 O9 3_665 . 119.82(2)
O9 Eu1 O9 2_655 . 119.82(2)
C1 O1 Eu1 . . 150.3(5)
C4 O3 Eu1 1_554 . 141.0(5)
C4 O4 H4 . . 123(8)
C5 O5 C2 . . 115.5(7)
C13 O7 C3 . . 117.1(7)
C21 O9 Eu1 . . 138.0(6)
C21 O9 H9A . . 97(8)
Eu1 O9 H9A . . 125(9)
O1 C1 O2 . . 127.6(7)
O1 C1 C2 . . 113.6(7)
O2 C1 C2 . . 118.8(8)
O5 C2 C3 . . 106.8(6)
O5 C2 C1 . . 112.9(7)
C3 C2 C1 . . 110.1(7)
O5 C2 H2 . . 109.0
C3 C2 H2 . . 109.0
C1 C2 H2 . . 109.0
O7 C3 C2 . . 106.1(6)
O7 C3 C4 . . 113.8(6)
C2 C3 C4 . . 111.2(6)
O7 C3 H3 . . 108.5
C2 C3 H3 . . 108.5
C4 C3 H3 . . 108.5
O3 C4 O4 1_556 . 126.8(6)
O3 C4 C3 1_556 . 116.4(6)
O4 C4 C3 . . 116.9(7)
O6 C5 O5 . . 121.0(10)
O6 C5 C6 . . 127.1(10)
O5 C5 C6 . . 111.9(9)
C11 C6 C7 . . 118.5(10)
C11 C6 C5 . . 122.7(11)
C7 C6 C5 . . 118.7(10)
C8 C7 C6 . . 121.3(10)
C8 C7 H7 . . 119.4
C6 C7 H7 . . 119.4
C7 C8 C9 . . 121.1(11)
C7 C8 H8 . . 119.4
C9 C8 H8 . . 119.4
C8 C9 C10 . . 118.0(10)
C8 C9 C12 . . 120.3(11)
C10 C9 C12 . . 121.7(11)
C11 C10 C9 . . 121.3(12)
C11 C10 H10 . . 119.4
C9 C10 H10 . . 119.4
C6 C11 C10 . . 119.7(12)
C6 C11 H11 . . 120.1
C10 C11 H11 . . 120.1
C9 C12 H12A . . 109.5
C9 C12 H12B . . 109.5
H12A C12 H12B . . 109.5
C9 C12 H12C . . 109.5
H12A C12 H12C . . 109.5
H12B C12 H12C . . 109.5
O8 C13 O7 . . 120.6(10)
O8 C13 C14 . . 127.4(10)
O7 C13 C14 . . 111.9(9)
C15 C14 C19 . . 117.7(11)
C15 C14 C13 . . 121.7(9)
C19 C14 C13 . . 120.6(11)
C14 C15 C16 . . 120.0(10)
C14 C15 H15 . . 120.0
C16 C15 H15 . . 120.0
C17 C16 C15 . . 121.8(12)
C17 C16 H16 . . 119.1
C15 C16 H16 . . 119.1
C16 C17 C18 . . 116.6(14)
C16 C17 C20 . . 120.7(15)
C18 C17 C20 . . 122.8(16)
C19 C18 C17 . . 122.3(16)
C19 C18 H18 . . 118.9
C17 C18 H18 . . 118.9
C18 C19 C14 . . 121.6(15)
C18 C19 H19 . . 119.2
C14 C19 H19 . . 119.2
C17 C20 H20A . . 109.5
C17 C20 H20B . . 109.5
H20A C20 H20B . . 109.5
C17 C20 H20C . . 109.5
H20A C20 H20C . . 109.5
H20B C20 H20C . . 109.5
O9 C21 H21A . . 109.5
O9 C21 H21B . . 109.5
H21A C21 H21B . . 109.5
O9 C21 H21C . . 109.5
H21A C21 H21C . . 109.5
H21B C21 H21C . . 109.5

loop_
_geom_bond_atom_site_label_1
_geom_bond_atom_site_label_2
_geom_bond_site_symmetry_2
_geom_bond_distance
Eu1 O1 3_665 2.324(5)
Eu1 O1 2_655 2.324(5)
Eu1 O1 . 2.324(5)
Eu1 O3 . 2.376(5)
Eu1 O3 3_665 2.376(5)
Eu1 O3 2_655 2.376(5)
Eu1 O9 3_665 2.585(6)
Eu1 O9 2_655 2.585(6)
Eu1 O9 . 2.585(6)
O1 C1 . 1.227(9)
O2 C1 . 1.243(9)
O3 C4 1_554 1.209(8)
O4 C4 . 1.256(9)
O4 H4 . 0.821(15)
O5 C5 . 1.383(12)
O5 C2 . 1.406(11)
O6 C5 . 1.189(11)
O7 C13 . 1.341(11)
O7 C3 . 1.424(8)
O8 C13 . 1.212(12)
O9 C21 . 1.423(11)
O9 H9A . 0.860(15)
C1 C2 . 1.523(10)
C2 C3 . 1.499(11)
C2 H2 . 0.9800
C3 C4 . 1.513(9)
C3 H3 . 0.9800
C5 C6 . 1.426(14)
C6 C11 . 1.361(16)
C6 C7 . 1.371(14)
C7 C8 . 1.352(14)
C7 H7 . 0.9300
C8 C9 . 1.352(15)
C8 H8 . 0.9300
C9 C10 . 1.375(17)
C9 C12 . 1.519(14)
C10 C11 . 1.374(16)
C10 H10 . 0.9300
C11 H11 . 0.9300
C12 H12A . 0.9600
C12 H12B . 0.9600
C12 H12C . 0.9600
C13 C14 . 1.451(15)
C14 C15 . 1.360(14)
C14 C19 . 1.369(15)
C15 C16 . 1.383(14)
C15 H15 . 0.9300
C16 C17 . 1.353(18)
C16 H16 . 0.9300
C17 C18 . 1.37(2)
C17 C20 . 1.509(18)
C18 C19 . 1.33(2)
C18 H18 . 0.9300
C19 H19 . 0.9300
C20 H20A . 0.9600
C20 H20B . 0.9600
C20 H20C . 0.9600
C21 H21A . 0.9600
C21 H21B . 0.9600
C21 H21C . 0.9600

loop_
_geom_hbond_atom_site_label_D
_geom_hbond_atom_site_label_H
_geom_hbond_atom_site_label_A
_geom_hbond_site_symmetry_A
_geom_hbond_distance_DH
_geom_hbond_distance_HA
_geom_hbond_distance_DA
_geom_hbond_angle_DHA
_geom_hbond_publ_flag
O9 H9A O8 3_664 0.860(15) 2.14(6) 2.930(10) 153(12) yes
O4 H4 O2 1_556 0.821(15) 1.68(3) 2.480(7) 165(12) yes
C8 H8 <i>Cg</i> 6_664 0.93 2.56 3.444(6) 159.5 yes

loop_
_geom_torsion_atom_site_label_1
_geom_torsion_atom_site_label_2
_geom_torsion_atom_site_label_3
_geom_torsion_atom_site_label_4
_geom_torsion_site_symmetry_4
_geom_torsion
Eu1 O1 C1 O2 . 14.8(16)
Eu1 O1 C1 C2 . -166.6(8)
C5 O5 C2 C3 . 165.8(6)
C5 O5 C2 C1 . -73.1(10)
O1 C1 C2 O5 . 177.7(7)
O2 C1 C2 O5 . -3.5(11)
O1 C1 C2 C3 . -63.1(9)
O2 C1 C2 C3 . 115.7(8)
C13 O7 C3 C2 . 164.8(7)
C13 O7 C3 C4 . -72.5(9)
O5 C2 C3 O7 . 54.1(8)
C1 C2 C3 O7 . -68.8(8)
O5 C2 C3 C4 . -70.2(9)
C1 C2 C3 C4 . 167.0(7)
O7 C3 C4 O3 1_556 154.3(6)
C2 C3 C4 O3 1_556 -86.0(9)
O7 C3 C4 O4 . -26.4(10)
C2 C3 C4 O4 . 93.4(9)
C2 O5 C5 O6 . -3.9(12)
C2 O5 C5 C6 . 177.6(7)
O6 C5 C6 C11 . -168.8(11)
O5 C5 C6 C11 . 9.6(13)
O6 C5 C6 C7 . 9.7(15)
O5 C5 C6 C7 . -172.0(9)
C11 C6 C7 C8 . 3.1(17)
C5 C6 C7 C8 . -175.4(10)
C6 C7 C8 C9 . -2.9(19)
C7 C8 C9 C10 . 2.4(19)
C7 C8 C9 C12 . -178.2(12)
C8 C9 C10 C11 . -2(2)
C12 C9 C10 C11 . 178.4(13)
C7 C6 C11 C10 . -2.8(18)
C5 C6 C11 C10 . 175.6(11)
C9 C10 C11 C6 . 2(2)
C3 O7 C13 O8 . 4.4(13)
C3 O7 C13 C14 . -173.6(7)
O8 C13 C14 C15 . 172.7(11)
O7 C13 C14 C15 . -9.6(14)
O8 C13 C14 C19 . -8.3(18)
O7 C13 C14 C19 . 169.4(10)
C19 C14 C15 C16 . -1.2(16)
C13 C14 C15 C16 . 177.9(10)
C14 C15 C16 C17 . -1.2(18)
C15 C16 C17 C18 . 2(2)
C15 C16 C17 C20 . -178.5(14)
C16 C17 C18 C19 . 0(3)
C20 C17 C18 C19 . -179.7(17)
C17 C18 C19 C14 . -2(3)
C15 C14 C19 C18 . 3(2)
C13 C14 C19 C18 . -176.2(16)
